data_4001173
loop_
_publ_author_name
'Klap\"otke, Thomas M.'
'Stierstorfer, J\"org'
'Wallek, Andreas U.'

_publ_section_title
;
 Nitrogen-Rich Salts of 1-Methyl-5-nitriminotetrazolate: An Auspicious
 Class of Thermally Stable Energetic Materials
;
_journal_issue 13
_journal_name_full 'Chemistry of Materials'
_journal_page_first 4519
_journal_paper_doi 10.1021/cm8004166
_journal_volume 20
_journal_year 2008
_chemical_formula_moiety 'C2 H3 N6 O2, C H4 N5'
_chemical_formula_sum 'C3 H7 N11 O2'
_chemical_formula_weight 229.20
_chemical_name_common 'azidoformamidinium 1-methyl-5-nitriminotetrazolate'
_chemical_name_systematic 'azidoformamidinium 1-methyl-5-nitriminotetrazolate'
_space_group_IT_number 14
_symmetry_cell_setting monoclinic
_symmetry_Int_Tables_number 14
_symmetry_space_group_name_Hall '-P 2ybc'
_symmetry_space_group_name_H-M 'P 1 21/c 1'
_atom_sites_solution_hydrogens geom
_atom_sites_solution_primary direct
_atom_sites_solution_secondary difmap
_audit_creation_date
;
'Sat Sep 29 00:51:42 2007'
;
_audit_creation_method SHELXL-97
_audit_update_record 01.10.2007
_cell_angle_alpha 90.00
_cell_angle_beta 95.269(2)
_cell_angle_gamma 90.00
_cell_formula_units_Z 4
_cell_length_a 7.9410(2)
_cell_length_b 6.71310(10)
_cell_length_c 17.7867(3)
_cell_measurement_reflns_used 6074
_cell_measurement_temperature 100(2)
_cell_measurement_theta_max 32.4896
_cell_measurement_theta_min 3.7965
_cell_volume 944.18(3)
_computing_cell_refinement
;
CrysAlis RED, Oxford Diffraction Ltd.,
Version 1.171.27p5 beta (release 01-04-2005 CrysAlis171 .NET)
(compiled Apr  1 2005,17:53:34)
;
_computing_data_collection
;
CrysAlis CCD, Oxford Diffraction Ltd.,
Version 1.171.27p5 beta (release 01-04-2005 CrysAlis171 .NET)
(compiled Apr  1 2005,17:53:34)
;
_computing_data_reduction
;
CrysAlis RED, Oxford Diffraction Ltd.,
Version 1.171.27p5 beta (release 01-04-2005 CrysAlis171 .NET)
(compiled Apr  1 2005,17:53:34)
;
_computing_molecular_graphics
;
'ORTEP (M. N. Burnett, C. K. Johnson, ORTEP-III: Oak Ridge Thermal Ellipsoid
;
_computing_publication_material 'PLATON (A. L. Spek, Acta Crystallogr, Sect. A, 1990, 46, C34, 1995 version).'
_computing_structure_refinement 'SHELXL-97 (Sheldrick, 1997)'
_computing_structure_solution SIR-92
_diffrn_ambient_temperature 200
_diffrn_detector_area_resol_mean 15.9809
_diffrn_measured_fraction_theta_full 0.996
_diffrn_measured_fraction_theta_max 0.996
_diffrn_measurement_device 'CCD camera on \k-goniostat'
_diffrn_measurement_device_type KappaCCD
_diffrn_measurement_method omega-scan
_diffrn_orient_matrix_UB_11 -0.0049647967
_diffrn_orient_matrix_UB_12 0.0954544466
_diffrn_orient_matrix_UB_13 0.0167112840
_diffrn_orient_matrix_UB_21 0.0297354750
_diffrn_orient_matrix_UB_22 0.0441735061
_diffrn_orient_matrix_UB_23 -0.0325289303
_diffrn_orient_matrix_UB_31 -0.0844551192
_diffrn_orient_matrix_UB_32 0.0097837350
_diffrn_orient_matrix_UB_33 -0.0163517954
_diffrn_radiation_collimation 0.5
_diffrn_radiation_monochromator graphite
_diffrn_radiation_source 'fine-focus sealed tube'
_diffrn_radiation_type 'Mo K\a'
_diffrn_radiation_wavelength 0.71073
_diffrn_reflns_av_R_equivalents 0.0263
_diffrn_reflns_av_sigmaI/netI 0.0180
_diffrn_reflns_limit_h_max 9
_diffrn_reflns_limit_h_min -9
_diffrn_reflns_limit_k_max 8
_diffrn_reflns_limit_k_min -8
_diffrn_reflns_limit_l_max 21
_diffrn_reflns_limit_l_min -21
_diffrn_reflns_number 9050
_diffrn_reflns_theta_full 26.00
_diffrn_reflns_theta_max 26.00
_diffrn_reflns_theta_min 3.81
_diffrn_source_current 40
_diffrn_source_type 'Spellman generator'
_diffrn_source_voltage 50
_exptl_absorpt_coefficient_mu 0.135
_exptl_absorpt_correction_T_max 0.99000
_exptl_absorpt_correction_T_min 0.93835
_exptl_absorpt_correction_type multi-scan
_exptl_absorpt_process_details
;SCALE3 ABSPACK - An Oxford Diffraction program (1.0.4,gui:1.0.3)
(C) 2005 Oxford Diffraction Ltd.
;
_exptl_crystal_colour colorless
_exptl_crystal_density_diffrn 1.612
_exptl_crystal_density_method 'not measured'
_exptl_crystal_description prisms
_exptl_crystal_F_000 472
_exptl_crystal_size_max 0.14
_exptl_crystal_size_mid 0.12
_exptl_crystal_size_min 0.09
_refine_diff_density_max 0.190
_refine_diff_density_min -0.244
_refine_diff_density_rms 0.041
_refine_ls_extinction_method none
_refine_ls_goodness_of_fit_ref 1.081
_refine_ls_hydrogen_treatment refall
_refine_ls_matrix_type full
_refine_ls_number_parameters 173
_refine_ls_number_reflns 1855
_refine_ls_number_restraints 0
_refine_ls_restrained_S_all 1.081
_refine_ls_R_factor_all 0.0390
_refine_ls_R_factor_gt 0.0298
_refine_ls_shift/su_max 0.000
_refine_ls_shift/su_mean 0.000
_refine_ls_structure_factor_coef Fsqd
_refine_ls_weighting_scheme calc
_refine_ls_wR_factor_gt 0.0676
_refine_ls_wR_factor_ref 0.0735
_reflns_number_gt 1580
_reflns_number_total 1855
_reflns_threshold_expression >2sigma(I)
_cod_data_source_file cm8004166-file003.cif
_cod_data_source_block cx311
_cod_database_code 4001173

loop_
_symmetry_equiv_pos_as_xyz
'x, y, z'
'-x, y+1/2, -z+1/2'
'-x, -y, -z'
'x, -y-1/2, z-1/2'

loop_
_atom_site_label
_atom_site_type_symbol
_atom_site_fract_x
_atom_site_fract_y
_atom_site_fract_z
_atom_site_U_iso_or_equiv
_atom_site_adp_type
_atom_site_occupancy
_atom_site_symmetry_multiplicity
_atom_site_calc_flag
O1 O 0.55241(12) -0.15271(14) 0.64511(5) 0.0191(2) Uani 1 1 d
O2 O 0.53069(13) -0.33618(15) 0.54334(5) 0.0212(2) Uani 1 1 d
N7 N 0.78705(15) -0.28942(18) 0.80160(6) 0.0190(3) Uani 1 1 d
N1 N 0.83287(14) 0.23152(17) 0.53886(6) 0.0154(3) Uani 1 1 d
N11 N 0.65666(15) 0.03205(18) 0.79397(7) 0.0173(3) Uani 1 1 d
N6 N 0.58880(14) -0.18484(17) 0.57867(6) 0.0146(2) Uani 1 1 d
N4 N 0.74366(14) 0.17351(17) 0.64888(6) 0.0158(3) Uani 1 1 d
N3 N 0.82971(15) 0.35020(17) 0.64931(6) 0.0194(3) Uani 1 1 d
N8 N 0.86239(14) -0.24427(17) 0.74417(6) 0.0165(3) Uani 1 1 d
N5 N 0.68507(14) -0.06707(17) 0.54151(6) 0.0153(3) Uani 1 1 d
N10 N 0.64818(16) -0.1698(2) 0.89811(7) 0.0185(3) Uani 1 1 d
N2 N 0.88358(15) 0.38599(18) 0.58393(7) 0.0196(3) Uani 1 1 d
N9 N 0.93914(16) -0.22728(19) 0.69469(7) 0.0219(3) Uani 1 1 d
C2 C 0.8716(2) 0.2203(2) 0.46022(8) 0.0199(3) Uani 1 1 d
C1 C 0.74576(16) 0.1018(2) 0.57894(7) 0.0133(3) Uani 1 1 d
C3 C 0.69465(16) -0.13496(19) 0.83035(7) 0.0146(3) Uani 1 1 d
H10A H 0.586(2) -0.082(3) 0.9190(10) 0.033(5) Uiso 1 1 d
H11B H 0.680(2) 0.053(3) 0.7464(10) 0.027(4) Uiso 1 1 d
H11A H 0.596(2) 0.124(3) 0.8177(10) 0.034(5) Uiso 1 1 d
H10B H 0.681(2) -0.278(3) 0.9217(11) 0.036(5) Uiso 1 1 d
H2C H 0.770(3) 0.202(3) 0.4265(12) 0.049(6) Uiso 1 1 d
H2B H 0.928(3) 0.340(3) 0.4497(12) 0.054(6) Uiso 1 1 d
H2A H 0.939(3) 0.102(3) 0.4535(11) 0.052(6) Uiso 1 1 d

loop_
_atom_site_aniso_label
_atom_site_aniso_U_11
_atom_site_aniso_U_22
_atom_site_aniso_U_33
_atom_site_aniso_U_23
_atom_site_aniso_U_13
_atom_site_aniso_U_12
O1 0.0258(5) 0.0222(5) 0.0106(5) -0.0031(4) 0.0084(4) -0.0075(4)
O2 0.0295(6) 0.0182(5) 0.0168(5) -0.0062(4) 0.0063(4) -0.0101(4)
N7 0.0245(6) 0.0172(6) 0.0166(6) 0.0011(5) 0.0095(5) 0.0025(5)
N1 0.0172(6) 0.0146(6) 0.0145(6) 0.0018(4) 0.0029(4) -0.0032(5)
N11 0.0244(6) 0.0175(6) 0.0107(6) -0.0007(5) 0.0061(5) 0.0044(5)
N6 0.0165(6) 0.0152(6) 0.0126(5) -0.0011(4) 0.0032(4) -0.0023(5)
N4 0.0191(6) 0.0144(6) 0.0137(6) -0.0011(4) 0.0015(4) -0.0030(5)
N3 0.0231(6) 0.0160(6) 0.0188(6) 0.0004(5) 0.0013(5) -0.0046(5)
N8 0.0190(6) 0.0144(6) 0.0163(6) -0.0021(5) 0.0022(5) 0.0023(5)
N5 0.0190(6) 0.0152(6) 0.0125(5) 0.0000(4) 0.0056(4) -0.0047(5)
N10 0.0237(6) 0.0179(6) 0.0150(6) 0.0015(5) 0.0069(5) 0.0033(5)
N2 0.0234(6) 0.0160(6) 0.0193(6) 0.0003(5) 0.0016(5) -0.0044(5)
N9 0.0257(6) 0.0213(7) 0.0196(6) -0.0022(5) 0.0073(5) 0.0030(5)
C2 0.0237(8) 0.0216(8) 0.0152(7) 0.0038(6) 0.0066(6) -0.0018(6)
C1 0.0122(6) 0.0150(6) 0.0131(6) 0.0028(5) 0.0027(5) 0.0002(5)
C3 0.0142(6) 0.0155(7) 0.0143(6) -0.0025(5) 0.0017(5) -0.0020(5)

loop_
_atom_type_symbol
_atom_type_description
_atom_type_scat_dispersion_real
_atom_type_scat_dispersion_imag
_atom_type_scat_source
C C 0.0033 0.0016 'International Tables Vol C Tables 4.2.6.8 and 6.1.1.4'
H H 0.0000 0.0000 'International Tables Vol C Tables 4.2.6.8 and 6.1.1.4'
N N 0.0061 0.0033 'International Tables Vol C Tables 4.2.6.8 and 6.1.1.4'
O O 0.0106 0.0060 'International Tables Vol C Tables 4.2.6.8 and 6.1.1.4'

loop_
_geom_angle_atom_site_label_1
_geom_angle_atom_site_label_2
_geom_angle_atom_site_label_3
_geom_angle
N8 N7 C3 114.91(11)
N2 N1 C1 108.69(11)
N2 N1 C2 122.04(11)
C1 N1 C2 129.27(12)
C3 N11 H11B 122.7(11)
C3 N11 H11A 117.1(11)
H11B N11 H11A 120.0(16)
O2 N6 O1 120.04(11)
O2 N6 N5 115.86(10)
O1 N6 N5 124.10(11)
C1 N4 N3 105.60(11)
N2 N3 N4 111.15(11)
N9 N8 N7 171.09(14)
N6 N5 C1 116.35(11)
C3 N10 H10A 119.1(12)
C3 N10 H10B 119.7(12)
H10A N10 H10B 121.2(17)
N3 N2 N1 106.57(11)
N1 C2 H2C 111.4(12)
N1 C2 H2B 107.0(13)
H2C C2 H2B 111.7(18)
N1 C2 H2A 109.1(12)
H2C C2 H2A 104.8(17)
H2B C2 H2A 112.9(17)
N4 C1 N1 107.99(12)
N4 C1 N5 135.44(12)
N1 C1 N5 116.56(11)
N10 C3 N11 122.14(13)
N10 C3 N7 113.94(12)
N11 C3 N7 123.92(12)

loop_
_geom_bond_atom_site_label_1
_geom_bond_atom_site_label_2
_geom_bond_distance
O1 N6 1.2606(14)
O2 N6 1.2597(15)
N7 N8 1.2670(16)
N7 C3 1.3942(17)
N1 N2 1.3493(16)
N1 C1 1.3550(17)
N1 C2 1.4614(17)
N11 C3 1.3156(18)
N11 H11B 0.892(18)
N11 H11A 0.91(2)
N6 N5 1.3188(15)
N4 C1 1.3355(17)
N4 N3 1.3686(16)
N3 N2 1.2979(16)
N8 N9 1.1214(16)
N5 C1 1.3788(17)
N10 C3 1.3134(17)
N10 H10A 0.88(2)
N10 H10B 0.87(2)
C2 H2C 0.97(2)
C2 H2B 0.95(2)
C2 H2A 0.97(2)

loop_
_geom_hbond_atom_site_label_D
_geom_hbond_atom_site_label_H
_geom_hbond_atom_site_label_A
_geom_hbond_distance_DH
_geom_hbond_distance_HA
_geom_hbond_distance_DA
_geom_hbond_angle_DHA
_geom_hbond_site_symmetry_A
N10 H10A O2 0.88(2) 2.03(2) 2.8965(16) 168.3(17) 2_656
N10 H10A O2 0.88(2) 2.359(18) 2.8263(15) 113.6(14) 4_556
N11 H11B N4 0.892(18) 2.022(18) 2.8925(16) 164.7(16) .
N11 H11B O1 0.892(18) 2.416(17) 2.9718(15) 120.7(14) .
N11 H11A O1 0.91(2) 2.05(2) 2.9562(15) 171.1(16) 2_656
N10 H10B N5 0.87(2) 2.37(2) 3.0944(16) 141.3(16) 4_556

loop_
_geom_torsion_atom_site_label_1
_geom_torsion_atom_site_label_2
_geom_torsion_atom_site_label_3
_geom_torsion_atom_site_label_4
_geom_torsion
C1 N4 N3 N2 -0.53(14)
O2 N6 N5 C1 178.36(11)
O1 N6 N5 C1 -0.89(18)
N4 N3 N2 N1 0.10(14)
C1 N1 N2 N3 0.36(14)
C2 N1 N2 N3 -179.84(12)
N3 N4 C1 N1 0.73(14)
N3 N4 C1 N5 179.26(14)
N2 N1 C1 N4 -0.70(14)
C2 N1 C1 N4 179.53(13)
N2 N1 C1 N5 -179.54(11)
C2 N1 C1 N5 0.7(2)
N6 N5 C1 N4 6.9(2)
N6 N5 C1 N1 -174.67(11)
N8 N7 C3 N10 -166.10(12)
N8 N7 C3 N11 13.64(19)
